data_4505258
loop_
_publ_author_name
'Menger, Fredric M.'
'Zhang, Hailing'

_publ_section_title
;
 Peptoads, a group of amphiphilic long-chain triamides.
;
_journal_issue 23
_journal_name_full 'Langmuir : the ACS journal of surfaces and colloids'
_journal_page_first 10428
_journal_page_last 10438
_journal_paper_doi 10.1021/la0516227
_journal_volume 21
_journal_year 2005
_chemical_formula_moiety 'C22 H43 N3 O3'
_chemical_formula_sum 'C22 H43 N3 O3'
_chemical_formula_weight 397.59
_chemical_name_systematic
; 
 ? 
;
_space_group_IT_number 9
_symmetry_cell_setting monoclinic
_symmetry_space_group_name_Hall 'C -2yc'
_symmetry_space_group_name_H-M 'C 1 c 1'
_atom_sites_solution_hydrogens geom
_atom_sites_solution_primary direct
_atom_sites_solution_secondary difmap
_audit_creation_method SHELXL-97
_cell_angle_alpha 90.00
_cell_angle_beta 92.685(3)
_cell_angle_gamma 90.00
_cell_formula_units_Z 4
_cell_length_a 8.4672(3)
_cell_length_b 5.2325(3)
_cell_length_c 53.240(2)
_cell_measurement_reflns_used 2106
_cell_measurement_temperature 173(2)
_cell_measurement_theta_max 66.97
_cell_measurement_theta_min 2.49
_cell_volume 2356.19(18)
_computing_cell_refinement 'Bruker SMART'
_computing_data_collection 'Bruker SMART'
_computing_data_reduction 'Bruker SAINT'
_computing_molecular_graphics 'Bruker SHELXTL'
_computing_publication_material 'Bruker SHELXTL'
_computing_structure_refinement 'SHELXL-97 (Sheldrick, 1997)'
_computing_structure_solution 'SHELXS-97 (Sheldrick, 1990)'
_diffrn_ambient_temperature 173(2)
_diffrn_measured_fraction_theta_full 0.908
_diffrn_measured_fraction_theta_max 0.908
_diffrn_measurement_device_type 'CCD area detector'
_diffrn_measurement_method 'phi and omega scans'
_diffrn_radiation_monochromator graphite
_diffrn_radiation_source 'fine-focus sealed tube'
_diffrn_radiation_type CuK\a
_diffrn_radiation_wavelength 1.54178
_diffrn_reflns_av_R_equivalents 0.0675
_diffrn_reflns_av_sigmaI/netI 0.0891
_diffrn_reflns_limit_h_max 10
_diffrn_reflns_limit_h_min -10
_diffrn_reflns_limit_k_max 5
_diffrn_reflns_limit_k_min -6
_diffrn_reflns_limit_l_max 63
_diffrn_reflns_limit_l_min -55
_diffrn_reflns_number 5509
_diffrn_reflns_theta_full 67.36
_diffrn_reflns_theta_max 67.36
_diffrn_reflns_theta_min 3.32
_exptl_absorpt_coefficient_mu 0.583
_exptl_absorpt_correction_T_max 1.00
_exptl_absorpt_correction_T_min 0.566070
_exptl_absorpt_correction_type multi-scan
_exptl_absorpt_process_details 'SADABS V2.10, Sheldrick 2003'
_exptl_crystal_colour colorless
_exptl_crystal_density_diffrn 1.121
_exptl_crystal_density_method 'not measured'
_exptl_crystal_description irreg
_exptl_crystal_F_000 880
_exptl_crystal_size_max 0.37
_exptl_crystal_size_mid 0.18
_exptl_crystal_size_min 0.10
_refine_diff_density_max 0.240
_refine_diff_density_min -0.197
_refine_diff_density_rms 0.045
_refine_ls_abs_structure_details 'Flack H D (1983), Acta Cryst. A39, 876-881'
_refine_ls_abs_structure_Flack 0.1(5)
_refine_ls_extinction_method none
_refine_ls_goodness_of_fit_ref 1.065
_refine_ls_hydrogen_treatment mixed
_refine_ls_matrix_type full
_refine_ls_number_parameters 294
_refine_ls_number_reflns 3044
_refine_ls_number_restraints 2
_refine_ls_restrained_S_all 1.065
_refine_ls_R_factor_all 0.0766
_refine_ls_R_factor_gt 0.0605
_refine_ls_shift/su_max 0.008
_refine_ls_shift/su_mean 0.000
_refine_ls_structure_factor_coef Fsqd
_refine_ls_weighting_details 'calc w=1/[\s^2^(Fo^2^)+(0.0800P)^2^+0.0000P] where P=(Fo^2^+2Fc^2^)/3'
_refine_ls_weighting_scheme calc
_refine_ls_wR_factor_gt 0.1497
_refine_ls_wR_factor_ref 0.1615
_reflns_number_gt 2465
_reflns_number_total 3044
_reflns_threshold_expression >2sigma(I)
_cod_data_source_file la0516227si20050613_102045.cif
_cod_data_source_block J
_cod_depositor_comments
;
The following automatic conversions were performed:

'_symmetry_cell_setting' value 'Monoclinic' changed to 'monoclinic'
according to /home/saulius/struct/CIF-dictionaries/cif_core.dic
dictionary named 'cif_core.dic' version 2.4.1 from 2010-06-29.

Automatic conversion script
Id: cif_fix_values 1715 2011-07-08 13:25:40Z adriana 
;
_cod_original_cell_volume 2356.18(18)
_cod_original_sg_symbol_H-M Cc
_cod_database_code 4505258

loop_
_symmetry_equiv_pos_as_xyz
'x, y, z'
'x, -y, z+1/2'
'x+1/2, y+1/2, z'
'x+1/2, -y+1/2, z+1/2'

loop_
_atom_site_label
_atom_site_type_symbol
_atom_site_fract_x
_atom_site_fract_y
_atom_site_fract_z
_atom_site_U_iso_or_equiv
_atom_site_adp_type
_atom_site_occupancy
_atom_site_symmetry_multiplicity
_atom_site_calc_flag
_atom_site_refinement_flags
_atom_site_disorder_assembly
_atom_site_disorder_group
C1 C 0.3766(6) 0.4821(9) 0.38925(9) 0.0505(12) Uani 1 1 d . . .
H1A H 0.2768 0.5769 0.3877 0.076 Uiso 1 1 calc R . .
H1B H 0.4169 0.4540 0.3725 0.076 Uiso 1 1 calc R . .
H1C H 0.4540 0.5807 0.3995 0.076 Uiso 1 1 calc R . .
C2 C 0.3489(6) 0.2276(8) 0.40167(8) 0.0438(11) Uani 1 1 d . . .
H2A H 0.4497 0.1315 0.4028 0.053 Uiso 1 1 calc R . .
H2B H 0.2726 0.1277 0.3910 0.053 Uiso 1 1 calc R . .
C3 C 0.2864(5) 0.2516(8) 0.42768(8) 0.0363(10) Uani 1 1 d . . .
H3A H 0.1849 0.3455 0.4264 0.044 Uiso 1 1 calc R . .
H3B H 0.3619 0.3546 0.4382 0.044 Uiso 1 1 calc R . .
C4 C 0.2606(5) -0.0021(8) 0.44069(8) 0.0341(10) Uani 1 1 d . . .
H4A H 0.3625 -0.0947 0.4422 0.041 Uiso 1 1 calc R . .
H4B H 0.1865 -0.1063 0.4300 0.041 Uiso 1 1 calc R . .
C5 C 0.1950(5) 0.0217(8) 0.46678(8) 0.0321(9) Uani 1 1 d . . .
H5A H 0.2691 0.1253 0.4775 0.039 Uiso 1 1 calc R . .
H5B H 0.0931 0.1144 0.4653 0.039 Uiso 1 1 calc R . .
C6 C 0.1690(5) -0.2336(8) 0.47968(8) 0.0315(9) Uani 1 1 d . . .
H6A H 0.0955 -0.3377 0.4689 0.038 Uiso 1 1 calc R . .
H6B H 0.2711 -0.3258 0.4813 0.038 Uiso 1 1 calc R . .
C7 C 0.1029(5) -0.2096(8) 0.50549(7) 0.0320(9) Uani 1 1 d . . .
H7A H 0.0012 -0.1165 0.5039 0.038 Uiso 1 1 calc R . .
H7B H 0.1767 -0.1059 0.5163 0.038 Uiso 1 1 calc R . .
C8 C 0.0759(5) -0.4653(8) 0.51851(8) 0.0308(9) Uani 1 1 d . . .
H8A H 0.0017 -0.5684 0.5077 0.037 Uiso 1 1 calc R . .
H8B H 0.1776 -0.5586 0.5199 0.037 Uiso 1 1 calc R . .
C9 C 0.0113(5) -0.4446(7) 0.54419(7) 0.0291(9) Uani 1 1 d . . .
H9A H -0.0891 -0.3474 0.5429 0.035 Uiso 1 1 calc R . .
H9B H 0.0869 -0.3466 0.5552 0.035 Uiso 1 1 calc R . .
C10 C -0.0191(4) -0.7016(7) 0.55645(7) 0.0288(9) Uani 1 1 d . . .
H10A H 0.0816 -0.7979 0.5579 0.035 Uiso 1 1 calc R . .
H10B H -0.0936 -0.8006 0.5453 0.035 Uiso 1 1 calc R . .
C11 C -0.0866(4) -0.6812(8) 0.58236(7) 0.0287(9) Uani 1 1 d . . .
H11A H -0.1832 -0.5745 0.5812 0.034 Uiso 1 1 calc R . .
H11B H -0.1169 -0.8536 0.5881 0.034 Uiso 1 1 calc R . .
C12 C 0.0304(4) -0.5653(7) 0.60154(7) 0.0233(8) Uani 1 1 d . . .
C13 C 0.0789(4) -0.2345(8) 0.63362(8) 0.0309(9) Uani 1 1 d . . .
H13A H 0.1522 -0.1186 0.6252 0.037 Uiso 1 1 calc R . .
H13B H 0.1431 -0.3611 0.6434 0.037 Uiso 1 1 calc R . .
C14 C -0.0182(4) -0.0826(8) 0.65113(8) 0.0344(10) Uani 1 1 d . . .
H14A H -0.0864 -0.2008 0.6603 0.041 Uiso 1 1 calc R . .
H14B H -0.0879 0.0346 0.6411 0.041 Uiso 1 1 calc R . .
C15 C 0.0804(4) 0.0718(8) 0.67001(8) 0.0335(9) Uani 1 1 d . . .
H15A H 0.1579 -0.0434 0.6787 0.040 Uiso 1 1 calc R . .
H15B H 0.1406 0.2013 0.6609 0.040 Uiso 1 1 calc R . .
C16 C -0.0121(5) 0.2040(8) 0.68923(8) 0.0359(10) Uani 1 1 d . . .
C17 C -0.0126(9) 0.5418(10) 0.72138(9) 0.0723(18) Uani 1 1 d . . .
H17A H 0.0189 0.7236 0.7205 0.087 Uiso 1 1 calc R . .
H17B H -0.1293 0.5340 0.7192 0.087 Uiso 1 1 calc R . .
C18 C 0.0350(6) 0.4421(11) 0.74610(9) 0.0532(13) Uani 1 1 d . . .
H18A H 0.1519 0.4337 0.7474 0.064 Uiso 1 1 calc R . .
H18B H -0.0051 0.2650 0.7473 0.064 Uiso 1 1 calc R . .
C19 C -0.0195(6) 0.5892(10) 0.76800(9) 0.0537(13) Uani 1 1 d . . .
H19A H 0.0471 0.7444 0.7697 0.064 Uiso 1 1 calc R A 1
H19B H -0.1287 0.6471 0.7637 0.064 Uiso 1 1 calc R A 1
O3 O -0.0645(9) 0.2450(15) 0.79299(13) 0.066(2) Uani 0.50 1 d P B 1
C20 C -0.0198(15) 0.471(2) 0.7924(2) 0.043(3) Uani 0.50 1 d P B 1
C21 C 0.0463(13) 0.878(2) 0.8136(2) 0.071(3) Uani 0.50 1 d P B 1
H21A H 0.1129 0.9167 0.8286 0.107 Uiso 0.50 1 calc PR B 1
H21B H -0.0480 0.9868 0.8132 0.107 Uiso 0.50 1 calc PR B 1
H21C H 0.1059 0.9098 0.7985 0.107 Uiso 0.50 1 calc PR B 1
C22 C -0.019(2) 0.491(4) 0.8373(3) 0.076(4) Uani 0.50 1 d P B 1
H22A H -0.0719 0.3253 0.8355 0.114 Uiso 0.50 1 calc PR B 1
H22B H -0.0823 0.6053 0.8474 0.114 Uiso 0.50 1 calc PR B 1
H22C H 0.0858 0.4685 0.8455 0.114 Uiso 0.50 1 calc PR B 1
O3A O 0.1985(9) 0.476(2) 0.79345(14) 0.099(4) Uani 0.50 1 d P B 2
C20A C 0.0615(17) 0.545(3) 0.7933(3) 0.058(3) Uani 0.50 1 d P B 2
C21A C -0.1756(12) 0.681(2) 0.8158(2) 0.060(3) Uani 0.50 1 d P B 2
H21D H -0.1957 0.8289 0.8049 0.089 Uiso 0.50 1 calc PR B 2
H21E H -0.1953 0.7268 0.8332 0.089 Uiso 0.50 1 calc PR B 2
H21F H -0.2459 0.5402 0.8104 0.089 Uiso 0.50 1 calc PR B 2
C22A C 0.076(2) 0.565(3) 0.8390(3) 0.078(5) Uani 0.50 1 d P B 2
H22D H 0.1694 0.4564 0.8375 0.116 Uiso 0.50 1 calc PR B 2
H22E H 0.0032 0.4846 0.8504 0.116 Uiso 0.50 1 calc PR B 2
H22F H 0.1082 0.7326 0.8456 0.116 Uiso 0.50 1 calc PR B 2
N1 N -0.0200(3) -0.3674(6) 0.61462(6) 0.0288(7) Uani 1 1 d . . .
H1 H -0.1176 -0.3140 0.6117 0.035 Uiso 1 1 calc R . .
N2 N 0.0560(5) 0.4038(7) 0.70072(7) 0.0517(11) Uani 1 1 d . . .
H2 H 0.1478 0.4559 0.6956 0.062 Uiso 1 1 calc R . .
N3 N -0.0039(5) 0.5962(9) 0.81410(8) 0.0538(11) Uani 1 1 d . . .
O1 O 0.1652(3) -0.6539(5) 0.60456(5) 0.0348(7) Uani 1 1 d . . .
O2 O -0.1473(3) 0.1331(7) 0.69449(6) 0.0525(9) Uani 1 1 d . . .

loop_
_atom_site_aniso_label
_atom_site_aniso_U_11
_atom_site_aniso_U_22
_atom_site_aniso_U_33
_atom_site_aniso_U_23
_atom_site_aniso_U_13
_atom_site_aniso_U_12
C1 0.063(3) 0.050(3) 0.039(3) 0.011(2) 0.004(2) -0.006(3)
C2 0.051(3) 0.039(2) 0.041(3) 0.0078(19) 0.002(2) -0.003(2)
C3 0.041(2) 0.033(2) 0.035(2) 0.0020(17) -0.001(2) 0.000(2)
C4 0.037(2) 0.027(2) 0.037(2) 0.0051(16) -0.003(2) -0.0010(19)
C5 0.033(2) 0.034(2) 0.029(2) -0.0002(16) -0.0020(19) 0.0014(19)
C6 0.032(2) 0.030(2) 0.032(2) 0.0035(16) -0.0007(19) 0.0003(18)
C7 0.036(2) 0.035(2) 0.025(2) 0.0007(15) -0.0043(19) 0.003(2)
C8 0.0297(19) 0.029(2) 0.034(2) 0.0007(16) 0.0004(19) 0.0015(18)
C9 0.0273(19) 0.028(2) 0.031(2) 0.0015(16) -0.0018(18) -0.0027(18)
C10 0.0264(17) 0.0245(19) 0.035(2) 0.0016(16) -0.0016(18) 0.0011(18)
C11 0.0226(17) 0.032(2) 0.032(2) -0.0007(16) 0.0003(18) 0.0000(17)
C12 0.0173(16) 0.0267(19) 0.026(2) 0.0072(15) 0.0034(16) 0.0008(17)
C13 0.0200(17) 0.037(2) 0.036(2) -0.0009(17) 0.0018(18) -0.0019(17)
C14 0.0182(16) 0.047(2) 0.038(2) 0.0009(17) 0.0013(18) 0.0026(19)
C15 0.0256(18) 0.033(2) 0.042(3) 0.0029(18) 0.0020(19) 0.0007(19)
C16 0.039(2) 0.040(2) 0.029(2) 0.0070(18) 0.001(2) 0.009(2)
C17 0.125(5) 0.057(3) 0.034(3) -0.004(2) -0.007(3) 0.028(4)
C18 0.050(3) 0.065(3) 0.044(3) 0.002(2) 0.002(3) 0.016(3)
C19 0.061(3) 0.061(3) 0.038(3) -0.008(2) -0.004(3) 0.010(3)
O3 0.090(6) 0.058(5) 0.051(5) 0.009(3) 0.019(4) -0.006(4)
C20 0.041(6) 0.054(8) 0.035(6) -0.005(5) 0.012(6) 0.010(6)
C21 0.050(5) 0.094(9) 0.071(8) -0.032(7) 0.011(6) -0.015(6)
C22 0.083(9) 0.121(13) 0.023(6) -0.003(7) -0.002(8) 0.027(10)
O3A 0.055(5) 0.190(10) 0.050(5) -0.027(5) -0.022(4) 0.067(6)
C20A 0.055(7) 0.051(8) 0.069(9) -0.004(6) 0.001(8) 0.016(8)
C21A 0.052(6) 0.063(7) 0.064(7) -0.019(5) 0.013(5) -0.004(6)
C22A 0.086(10) 0.089(11) 0.055(8) -0.013(7) -0.021(10) 0.014(10)
N1 0.0169(13) 0.0325(17) 0.036(2) -0.0035(14) -0.0054(14) 0.0087(15)
N2 0.081(3) 0.038(2) 0.036(2) -0.0056(16) 0.001(2) -0.002(2)
N3 0.055(2) 0.068(3) 0.038(2) -0.010(2) 0.000(2) 0.018(2)
O1 0.0246(13) 0.0387(15) 0.0406(17) 0.0009(12) -0.0015(12) 0.0092(13)
O2 0.0344(15) 0.069(2) 0.055(2) -0.0044(16) 0.0073(15) 0.0124(17)

loop_
_atom_type_symbol
_atom_type_description
_atom_type_scat_dispersion_real
_atom_type_scat_dispersion_imag
_atom_type_scat_source
C C 0.0181 0.0091 'International Tables Vol C Tables 4.2.6.8 and 6.1.1.4'
H H 0.0000 0.0000 'International Tables Vol C Tables 4.2.6.8 and 6.1.1.4'
N N 0.0311 0.0180 'International Tables Vol C Tables 4.2.6.8 and 6.1.1.4'
O O 0.0492 0.0322 'International Tables Vol C Tables 4.2.6.8 and 6.1.1.4'

loop_
_geom_angle_atom_site_label_1
_geom_angle_atom_site_label_2
_geom_angle_atom_site_label_3
_geom_angle
C1 C2 C3 113.3(4)
C2 C3 C4 114.2(3)
C3 C4 C5 114.3(3)
C6 C5 C4 113.9(3)
C7 C6 C5 113.9(3)
C6 C7 C8 114.1(3)
C9 C8 C7 114.8(3)
C8 C9 C10 113.8(3)
C9 C10 C11 113.9(3)
C12 C11 C10 112.2(3)
O1 C12 N1 122.8(3)
O1 C12 C11 120.6(3)
N1 C12 C11 116.7(3)
N1 C13 C14 111.7(3)
C13 C14 C15 113.3(3)
C16 C15 C14 114.5(3)
O2 C16 N2 120.9(4)
O2 C16 C15 122.3(4)
N2 C16 C15 116.8(4)
C18 C17 N2 113.7(4)
C17 C18 C19 116.1(4)
C20 C19 C18 119.8(6)
C20 C19 C20A 31.2(5)
C18 C19 C20A 118.6(6)
O3 C20 N3 117.7(10)
O3 C20 C19 116.6(10)
N3 C20 C19 124.5(10)
O3A C20A N3 120.2(12)
O3A C20A C19 116.7(11)
N3 C20A C19 122.9(10)
C12 N1 C13 123.1(3)
C16 N2 C17 123.8(5)
C20A N3 C20 35.1(6)
C20A N3 C22 139.3(10)
C20 N3 C22 125.3(11)
C20A N3 C22A 123.7(10)
C20 N3 C22A 138.8(9)
C22 N3 C22A 36.5(8)
C20A N3 C21A 124.0(8)
C20 N3 C21A 97.9(7)
C22 N3 C21A 86.1(9)
C22A N3 C21A 112.2(9)
C20A N3 C21 92.9(9)
C20 N3 C21 118.3(8)
C22 N3 C21 116.2(10)
C22A N3 C21 90.5(9)
C21A N3 C21 89.4(7)

loop_
_geom_bond_atom_site_label_1
_geom_bond_atom_site_label_2
_geom_bond_distance
C1 C2 1.510(6)
C2 C3 1.511(6)
C3 C4 1.518(6)
C4 C5 1.525(6)
C5 C6 1.522(5)
C6 C7 1.513(5)
C7 C8 1.529(5)
C8 C9 1.500(5)
C9 C10 1.522(5)
C10 C11 1.522(5)
C11 C12 1.516(5)
C12 O1 1.236(4)
C12 N1 1.329(5)
C13 N1 1.459(5)
C13 C14 1.499(6)
C14 C15 1.510(5)
C15 C16 1.488(6)
C16 O2 1.248(5)
C16 N2 1.329(6)
C17 C18 1.455(7)
C17 N2 1.459(7)
C18 C19 1.488(6)
C19 C20 1.438(13)
C19 C20A 1.499(15)
O3 C20 1.240(15)
C20 N3 1.332(12)
C21 N3 1.534(13)
C22 N3 1.362(15)
O3A C20A 1.215(15)
C20A N3 1.290(14)
C21A N3 1.526(11)
C22A N3 1.468(16)

loop_
_geom_hbond_atom_site_label_D
_geom_hbond_atom_site_label_H
_geom_hbond_atom_site_label_A
_geom_hbond_distance_DH
_geom_hbond_distance_HA
_geom_hbond_distance_DA
_geom_hbond_angle_DHA
_geom_hbond_site_symmetry_A
N1 H1 O1 0.88 2.04 2.916(4) 174.2 3_455
N2 H2 O2 0.88 1.97 2.817(6) 161.3 3
